data_7213027
loop_
_publ_author_name
'Loakes, David'
'Brown, Daniel M.'
'Salisbury, Stephen A.'

_publ_section_title
;
 A Dimroth rearrangement of pyrimidine nucleosides
;
_journal_issue 10
_journal_name_full 'Journal of the Chemical Society, Perkin Transactions 1'
_journal_page_first 1333
_journal_paper_doi 10.1039/a900748b
_journal_year 1999
_chemical_formula_sum 'C13 H17 Cl N4 O4'
_chemical_formula_weight 328.76
_chemical_name_systematic
;3-methyl-6-(2-chloroethyl)-8-(2-deoxy-beta-D-ribofuranosyl)-1,2,4,-
 triazolo[1,5-c]pyrimidin-5-one
;
_space_group_IT_number 4
_symmetry_space_group_name_Hall 'P 2yb'
_symmetry_space_group_name_H-M 'P 1 21 1'
_atom_sites_solution_hydrogens geom
_atom_sites_solution_primary direct
_atom_sites_solution_secondary difmap
_audit_creation_method SHELXL
_cell_angle_alpha 90.00
_cell_angle_beta 97.44(4)
_cell_angle_gamma 90.00
_cell_formula_units_Z 2
_cell_length_a 4.911(4)
_cell_length_b 16.391(5)
_cell_length_c 9.146(3)
_cell_measurement_temperature 293(2)
_cell_volume 730.0(7)
_computing_structure_refinement 'SHELXL-93 (Sheldrick, 1993)'
_computing_structure_solution 'SHELXS-86 (Sheldrick, 1990)'
_diffrn_ambient_temperature 293(2)
_diffrn_measurement_device 'Rigaku AFC7R'
_diffrn_radiation_monochromator graphite
_diffrn_radiation_source 'Rigaku RU200 rotating anode'
_diffrn_radiation_type MoK\a
_diffrn_radiation_wavelength 0.71069
_diffrn_reflns_av_R_equivalents 0.0236
_diffrn_reflns_av_sigmaI/netI 0.0309
_diffrn_reflns_limit_h_max 5
_diffrn_reflns_limit_h_min 0
_diffrn_reflns_limit_k_max 19
_diffrn_reflns_limit_k_min 0
_diffrn_reflns_limit_l_max 10
_diffrn_reflns_limit_l_min -10
_diffrn_reflns_number 1472
_diffrn_reflns_theta_max 24.99
_diffrn_reflns_theta_min 2.57
_exptl_absorpt_coefficient_mu 0.287
_exptl_crystal_density_diffrn 1.496
_exptl_crystal_F_000 344
_exptl_crystal_size_max 0.70
_exptl_crystal_size_mid 0.40
_exptl_crystal_size_min 0.10
_refine_diff_density_max 0.164
_refine_diff_density_min -0.190
_refine_diff_density_rms 0.040
_refine_ls_abs_structure_details 'Flack H D (1983), Acta Cryst. A39, 876-881'
_refine_ls_abs_structure_Flack 0.09(12)
_refine_ls_extinction_method none
_refine_ls_goodness_of_fit_all 0.937
_refine_ls_goodness_of_fit_obs 0.934
_refine_ls_matrix_type full
_refine_ls_number_parameters 192
_refine_ls_number_reflns 1317
_refine_ls_number_restraints 1
_refine_ls_restrained_S_all 0.937
_refine_ls_restrained_S_obs 0.934
_refine_ls_R_factor_all 0.0431
_refine_ls_R_factor_obs 0.0370
_refine_ls_shift/esd_max -0.004
_refine_ls_shift/esd_mean 0.000
_refine_ls_structure_factor_coef Fsqd
_refine_ls_weighting_details 'w=1/[\s^2^(Fo^2^)+(0.0749P)^2^+0.0923P] where P=(Fo^2^+2Fc^2^)/3'
_refine_ls_weighting_scheme calc
_refine_ls_wR_factor_all 0.1028
_refine_ls_wR_factor_obs 0.0966
_reflns_number_observed 1189
_reflns_number_total 1317
_reflns_observed_criterion >2sigma(I)
_cod_data_source_file 900748bsup1.cif
_cod_data_source_block 1
_cod_depositor_comments
;
The following automatic conversions were performed:

'_refine_ls_weighting_scheme' value 'calc
w=1/[\s^2^(Fo^2^)+(0.0749P)^2^+0.0923P] where P=(Fo^2^+2Fc^2^)/3' was
changed to 'calc'. New tag '_refine_ls_weighting_details' was
created. The value of the new tag was set to
'w=1/[\s^2^(Fo^2^)+(0.0749P)^2^+0.0923P] where P=(Fo^2^+2Fc^2^)/3'.

Automatic conversion script
Id: cif_fix_values 3143 2015-03-26 13:38:13Z robertas 
;
_cod_database_code 7213027

loop_
_symmetry_equiv_pos_as_xyz
'x, y, z'
'-x, y+1/2, -z'

loop_
_atom_site_aniso_label
_atom_site_aniso_U_11
_atom_site_aniso_U_22
_atom_site_aniso_U_33
_atom_site_aniso_U_23
_atom_site_aniso_U_13
_atom_site_aniso_U_12
O5' 0.071(2) 0.0417(15) 0.072(2) -0.0078(14) -0.013(2) -0.0036(14)
C5' 0.047(2) 0.046(2) 0.061(3) 0.002(2) -0.003(2) 0.001(2)
C4' 0.037(2) 0.042(2) 0.040(2) 0.000(2) -0.0012(14) -0.009(2)
O4' 0.0384(12) 0.0469(15) 0.0451(13) 0.0026(12) 0.0083(10) -0.0002(11)
C3' 0.039(2) 0.049(2) 0.030(2) 0.0015(15) -0.0004(13) -0.009(2)
O3' 0.059(2) 0.067(2) 0.0354(14) 0.0090(13) 0.0026(11) -0.0173(14)
C2' 0.045(2) 0.046(2) 0.035(2) -0.004(2) 0.0013(14) 0.000(2)
C1' 0.043(2) 0.038(2) 0.036(2) -0.0009(15) -0.0002(14) -0.0042(15)
N8 0.0471(15) 0.039(2) 0.0311(14) 0.0001(12) 0.0009(11) -0.0040(13)
C9 0.055(2) 0.040(2) 0.033(2) 0.002(2) -0.001(2) -0.003(2)
O9 0.078(2) 0.043(2) 0.046(2) -0.0045(13) -0.0117(13) 0.0070(14)
N1 0.054(2) 0.041(2) 0.035(2) 0.0029(13) -0.0018(13) 0.0056(14)
N2 0.056(2) 0.052(2) 0.041(2) 0.0042(15) 0.0008(14) 0.006(2)
C3 0.050(2) 0.060(3) 0.038(2) 0.007(2) 0.005(2) 0.001(2)
C31 0.063(2) 0.087(4) 0.047(2) 0.005(2) 0.002(2) 0.020(3)
N4 0.053(2) 0.062(2) 0.035(2) 0.003(2) -0.0003(13) -0.004(2)
C5 0.050(2) 0.047(2) 0.027(2) 0.0021(14) 0.0049(14) -0.008(2)
C6 0.050(2) 0.044(2) 0.032(2) -0.0016(15) 0.0062(14) -0.008(2)
C61 0.069(3) 0.055(2) 0.040(2) -0.009(2) 0.010(2) -0.011(2)
C62 0.173(7) 0.079(4) 0.093(4) -0.047(3) 0.070(5) -0.066(4)
Cl1 0.0902(9) 0.0534(7) 0.0883(9) -0.0183(6) 0.0104(7) -0.0209(6)
C7 0.052(2) 0.040(2) 0.032(2) -0.0001(15) 0.0063(15) 0.001(2)

loop_
_atom_site_label
_atom_site_type_symbol
_atom_site_fract_x
_atom_site_fract_y
_atom_site_fract_z
_atom_site_U_iso_or_equiv
_atom_site_thermal_displace_type
_atom_site_occupancy
_atom_site_calc_flag
_atom_site_refinement_flags
O5' O 0.2100(7) 0.7590(2) 0.1150(4) 0.0635(8) Uani 1 d .
H5' H 0.2290(70) 0.7109(11) 0.0934(52) 0.095 Uiso 1 calc R
C5' C 0.4305(8) 0.7831(2) 0.2219(5) 0.0522(10) Uani 1 d .
H5'1 H 0.6037(8) 0.7756(2) 0.1833(5) 0.063 Uiso 1 calc R
H5'2 H 0.4328(8) 0.7499(2) 0.3098(5) 0.063 Uiso 1 calc R
C4' C 0.3934(7) 0.8714(2) 0.2591(4) 0.0406(8) Uani 1 d .
H4' H 0.5400(7) 0.8870(2) 0.3371(4) 0.049 Uiso 1 calc R
O4' O 0.4119(5) 0.9225(2) 0.1314(3) 0.0432(6) Uani 1 d .
C3' C 0.1204(7) 0.8943(2) 0.3073(3) 0.0397(8) Uani 1 d .
H3'1 H -0.0242(7) 0.8668(2) 0.2413(3) 0.048 Uiso 1 calc R
O3' O 0.0888(6) 0.8722(2) 0.4535(3) 0.0543(7) Uani 1 d .
H3' H 0.1910(87) 0.9002(24) 0.5112(3) 0.081 Uiso 1 calc R
C2' C 0.1051(8) 0.9842(2) 0.2720(4) 0.0423(8) Uani 1 d .
H2'1 H -0.0830(8) 1.0037(2) 0.2597(4) 0.051 Uiso 1 calc R
H2'2 H 0.2134(8) 1.0161(2) 0.3478(4) 0.051 Uiso 1 calc R
C1' C 0.2254(7) 0.9867(2) 0.1290(4) 0.0393(8) Uani 1 d .
H1' H 0.3215(7) 1.0386(2) 0.1211(4) 0.047 Uiso 1 calc R
N8 N 0.0065(7) 0.9775(2) 0.0008(3) 0.0394(6) Uani 1 d .
C9 C -0.1521(8) 1.0458(2) -0.0300(4) 0.0433(8) Uani 1 d .
O9 O -0.1168(6) 1.1097(2) 0.0351(3) 0.0572(7) Uani 1 d .
N1 N -0.3624(7) 1.0330(2) -0.1440(3) 0.0440(7) Uani 1 d .
N2 N -0.5469(7) 1.0930(2) -0.1901(3) 0.0502(8) Uani 1 d .
C3 C -0.6989(8) 1.0565(3) -0.3006(4) 0.0497(9) Uani 1 d .
C31 C -0.9340(7) 1.09842(14) -0.3864(4) 0.0661(13) Uani 1 d .
H31A H -0.8774(5) 1.1209(2) -0.4746(6) 0.099 Uiso 1 calc R
H31B H -0.9969(13) 1.1415(3) -0.3281(6) 0.099 Uiso 1 calc R
H31C H -1.0802(4) 1.0601(2) -0.4121(2) 0.099 Uiso 1 calc R
N4 N -0.6242(4) 0.97752(11) -0.3283(2) 0.0503(8) Uani 1 d R
C4 C -0.4111(4) 0.96460(11) -0.2258(2) 0.0412(8) Uani 1 d R
C6 C -0.2393(4) 0.89591(11) -0.1906(2) 0.0417(8) Uani 1 d R
C61 C -0.2793(4) 0.81716(11) -0.2765(2) 0.0545(10) Uani 1 d R
H61A H -0.3516(4) 0.82992(12) -0.3777(2) 0.065 Uiso 1 calc R
H61B H -0.1016(4) 0.79153(12) -0.2776(2) 0.065 Uiso 1 calc R
C62 C -0.4594(19) 0.7599(4) -0.2200(8) 0.110(3) Uani 1 d .
H62A H -0.6291(19) 0.7875(4) -0.2068(8) 0.132 Uiso 1 calc R
H62B H -0.3754(19) 0.7416(4) -0.1237(8) 0.132 Uiso 1 calc R
Cl1 Cl -0.5388(3) 0.67352(7) -0.3328(2) 0.0774(4) Uani 1 d .
C7 C -0.0378(8) 0.9054(2) -0.0764(4) 0.0410(8) Uani 1 d .
H7 H 0.0763 0.8613 -0.0485 0.049 Uiso 1 calc .

loop_
_atom_type_symbol
_atom_type_description
_atom_type_scat_dispersion_real
_atom_type_scat_dispersion_imag
_atom_type_scat_source
C C 0.0033 0.0016 'International Tables Vol C Tables 4.2.6.8 and 6.1.1.4'
H H 0.0000 0.0000 'International Tables Vol C Tables 4.2.6.8 and 6.1.1.4'
N N 0.0061 0.0033 'International Tables Vol C Tables 4.2.6.8 and 6.1.1.4'
O O 0.0106 0.0060 'International Tables Vol C Tables 4.2.6.8 and 6.1.1.4'
Cl Cl 0.1484 0.1585 'International Tables Vol C Tables 4.2.6.8 and 6.1.1.4'

loop_
_geom_angle_atom_site_label_1
_geom_angle_atom_site_label_2
_geom_angle_atom_site_label_3
_geom_angle
O5' C5' C4' 108.7(3)
O4' C4' C5' 110.6(3)
O4' C4' C3' 104.0(3)
C5' C4' C3' 116.3(3)
C1' O4' C4' 109.9(3)
O3' C3' C2' 116.4(3)
O3' C3' C4' 115.0(3)
C2' C3' C4' 101.7(3)
C1' C2' C3' 101.4(3)
O4' C1' N8 109.9(3)
O4' C1' C2' 107.3(3)
N8 C1' C2' 110.9(3)
C9 N8 C7 123.1(3)
C9 N8 C1' 114.2(3)
C7 N8 C1' 122.6(3)
O9 C9 N8 124.5(3)
O9 C9 N1 123.2(3)
N8 C9 N1 112.3(3)
C5 N1 N2 111.3(3)
C5 N1 C9 127.1(3)
N2 N1 C9 121.5(3)
C3 N2 N1 101.3(3)
N2 C3 N4 115.5(3)
N2 C3 C31 121.3(4)
N4 C3 C31 123.2(3)
C5 N4 C3 102.9(2)
N4 C5 N1 108.98(15)
N4 C5 C6 132.6
N1 C5 C6 118.38(15)
C7 C6 C5 116.0(2)
C7 C6 C61 122.3(2)
C5 C6 C61 121.8
C62 C61 C6 114.7(2)
C61 C62 Cl1 114.5(4)
C6 C7 N8 123.1(3)

loop_
_geom_bond_atom_site_label_1
_geom_bond_atom_site_label_2
_geom_bond_distance
O5' C5' 1.418(5)
C5' C4' 1.503(6)
C4' O4' 1.449(5)
C4' C3' 1.512(5)
O4' C1' 1.394(5)
C3' O3' 1.413(4)
C3' C2' 1.509(5)
C2' C1' 1.504(5)
C1' N8 1.492(5)
N8 C9 1.372(5)
N8 C7 1.378(5)
C9 O9 1.207(5)
C9 N1 1.386(5)
N1 C5 1.351(4)
N1 N2 1.367(5)
N2 C3 1.320(5)
C3 N4 1.377(5)
C3 C31 1.479(4)
N4 C5 1.33
C5 C6 1.42
C6 C7 1.352(4)
C6 C61 1.51
C61 C62 1.431(6)
C62 Cl1 1.765(5)
